data_2213056
loop_
_publ_author_name
'Clegg, William'
'Harrington, Ross W.'

_publ_section_title
;
 Tetrakis(1,10-phenanthrolinium) hexachloridoeuropate(III) chloride
;
_journal_coeditor_code WN2129
_journal_issue 4
_journal_name_full 'Acta Crystallographica Section E'
_journal_page_first m1152
_journal_page_last m1152
_journal_paper_doi 10.1107/S1600536807012329
_journal_volume 63
_journal_year 2007
_chemical_formula_iupac '(C12 H9 N2)4 [Eu Cl6] Cl'
_chemical_formula_moiety '4(C12 H9 N2 +), Cl6 Eu 3-, Cl -'
_chemical_formula_sum 'C48 H36 Cl7 Eu N8'
_chemical_formula_weight 1124.96
_chemical_name_systematic
;
Tetrakis(1,10-phenanthrolinium) hexachloridooeuropate(III) chloride
;
_space_group_IT_number 14
_symmetry_cell_setting monoclinic
_symmetry_space_group_name_Hall '-P 2ybc'
_symmetry_space_group_name_H-M 'P 1 21/c 1'
_atom_sites_solution_hydrogens mixed
_atom_sites_solution_primary direct
_atom_sites_solution_secondary difmap
_audit_creation_method SHELXL-97
_cell_angle_alpha 90.00
_cell_angle_beta 111.197(2)
_cell_angle_gamma 90.00
_cell_formula_units_Z 4
_cell_length_a 17.6308(5)
_cell_length_b 11.2069(3)
_cell_length_c 24.0726(7)
_cell_measurement_reflns_used 26437
_cell_measurement_temperature 160(2)
_cell_measurement_theta_max 29.00
_cell_measurement_theta_min 2.20
_cell_volume 4434.6(2)
_computing_cell_refinement 'SAINT (Bruker 2001)'
_computing_data_collection 'SMART (Bruker, 2001)'
_computing_data_reduction 'Bruker SAINT'
_computing_molecular_graphics SHELXTL
_computing_publication_material 'SHELXTL, PLATON (Spek, 2003) and local programs'
_computing_structure_refinement SHELXTL
_computing_structure_solution 'SHELXTL (Sheldrick, 2001)'
_diffrn_ambient_temperature 160(2)
_diffrn_detector_area_resol_mean 8.192
_diffrn_measured_fraction_theta_full 0.999
_diffrn_measured_fraction_theta_max 0.999
_diffrn_measurement_device_type 'Bruker SMART 1K CCD'
_diffrn_measurement_method 'thin-slice \w'
_diffrn_radiation_monochromator graphite
_diffrn_radiation_source 'sealed tube'
_diffrn_radiation_type MoK\a
_diffrn_radiation_wavelength 0.71073
_diffrn_reflns_av_R_equivalents 0.0476
_diffrn_reflns_av_sigmaI/netI 0.0415
_diffrn_reflns_limit_h_max 20
_diffrn_reflns_limit_h_min -20
_diffrn_reflns_limit_k_max 13
_diffrn_reflns_limit_k_min -13
_diffrn_reflns_limit_l_max 28
_diffrn_reflns_limit_l_min -28
_diffrn_reflns_number 31682
_diffrn_reflns_theta_full 25.00
_diffrn_reflns_theta_max 25.00
_diffrn_reflns_theta_min 1.79
_diffrn_standards_number 0
_exptl_absorpt_coefficient_mu 1.883
_exptl_absorpt_correction_T_max 0.650
_exptl_absorpt_correction_T_min 0.530
_exptl_absorpt_correction_type multi-scan
_exptl_absorpt_process_details '(SADABS; Sheldrick, 2004)'
_exptl_crystal_colour colourless
_exptl_crystal_density_diffrn 1.685
_exptl_crystal_density_method 'not measured'
_exptl_crystal_description block
_exptl_crystal_F_000 2248
_exptl_crystal_size_max 0.38
_exptl_crystal_size_mid 0.30
_exptl_crystal_size_min 0.25
_refine_diff_density_max 0.863
_refine_diff_density_min -1.823
_refine_ls_extinction_method none
_refine_ls_goodness_of_fit_ref 1.303
_refine_ls_hydrogen_treatment mixed
_refine_ls_matrix_type full
_refine_ls_number_parameters 589
_refine_ls_number_reflns 7803
_refine_ls_number_restraints 162
_refine_ls_restrained_S_all 1.291
_refine_ls_R_factor_all 0.0619
_refine_ls_R_factor_gt 0.0527
_refine_ls_shift/su_max 0.001
_refine_ls_shift/su_mean 0.000
_refine_ls_structure_factor_coef Fsqd
_refine_ls_weighting_details 'w=1/[\s^2^(Fo^2^)+(0.0056P)^2^+19.2232P] where P=(Fo^2^+2Fc^2^)/3'
_refine_ls_weighting_scheme calc
_refine_ls_wR_factor_gt 0.0895
_refine_ls_wR_factor_ref 0.0920
_reflns_number_gt 6822
_reflns_number_total 7803
_reflns_threshold_expression I>2\s(I)
_cod_data_source_file wn2129.cif
_cod_data_source_block I
_cod_original_sg_symbol_H-M 'P 21/c'
_cod_database_code 2213056
_cod_database_fobs_code 2213056

loop_
_symmetry_equiv_pos_as_xyz
'x, y, z'
'-x, y+1/2, -z+1/2'
'-x, -y, -z'
'x, -y-1/2, z-1/2'

loop_
_atom_site_type_symbol
_atom_site_label
_atom_site_fract_x
_atom_site_fract_y
_atom_site_fract_z
_atom_site_U_iso_or_equiv
_atom_site_adp_type
_atom_site_calc_flag
_atom_site_refinement_flags
_atom_site_occupancy
Eu Eu 0.715425(16) 0.51035(2) 0.405963(12) 0.01302(8) Uani d . 1
Cl Cl1 0.61670(9) 0.60313(13) 0.30368(6) 0.0250(3) Uani d . 1
Cl Cl2 0.74559(9) 0.73182(12) 0.45410(7) 0.0244(3) Uani d . 1
Cl Cl3 0.67986(9) 0.28636(12) 0.36491(6) 0.0252(3) Uani d . 1
Cl Cl4 0.59307(8) 0.49166(12) 0.44632(6) 0.0203(3) Uani d . 1
Cl Cl5 0.84137(9) 0.52383(14) 0.36861(7) 0.0288(3) Uani d . 1
Cl Cl6 0.81255(8) 0.41411(12) 0.51454(6) 0.0207(3) Uani d . 1
Cl Cl7 0.79884(8) -0.18435(12) 0.63937(6) 0.0189(3) Uani d . 1
N N1 0.7993(3) -0.3601(4) 0.7363(2) 0.0214(11) Uani d DU 1
H H1 0.813(4) -0.324(5) 0.710(2) 0.026 Uiso d D 1
N N2 0.9261(3) -0.4517(4) 0.7076(2) 0.0222(11) Uani d U 1
N N3 0.7145(3) 0.4527(4) 0.6003(2) 0.0165(10) Uani d DU 1
H H3 0.751(3) 0.414(4) 0.591(2) 0.020 Uiso d D 1
N N4 0.7667(3) 0.2306(4) 0.6471(2) 0.0172(10) Uani d U 1
N N5 0.5691(3) -0.0867(4) 0.6198(2) 0.0192(10) Uani d U 1
N N6 0.6617(3) -0.0215(4) 0.5547(2) 0.0179(10) Uani d DU 1
H H6 0.676(3) -0.078(4) 0.581(2) 0.022 Uiso d D 1
N N7 0.9429(3) 0.0504(4) 0.6021(2) 0.0224(11) Uani d U 1
N N8 0.9310(3) -0.1915(4) 0.5828(2) 0.0166(10) Uani d DU 1
H H8 0.897(3) -0.156(5) 0.596(2) 0.020 Uiso d D 1
C C1 0.7423(4) -0.3075(5) 0.7520(3) 0.0290(14) Uani d U 1
H H1A 0.7254 -0.2285 0.7390 0.035 Uiso calc R 1
C C2 0.7079(4) -0.3674(6) 0.7870(3) 0.0303(14) Uani d U 1
H H2 0.6682 -0.3296 0.7991 0.036 Uiso calc R 1
C C3 0.7318(3) -0.4824(6) 0.8042(3) 0.0259(13) Uani d U 1
H H3A 0.7075 -0.5247 0.8277 0.031 Uiso calc R 1
C C4 0.7911(3) -0.5379(5) 0.7876(2) 0.0191(12) Uani d U 1
C C5 0.8268(3) -0.4715(5) 0.7540(2) 0.0154(11) Uani d U 1
C C6 0.8938(3) -0.5200(5) 0.7405(2) 0.0193(11) Uani d U 1
C C7 0.9236(3) -0.6337(5) 0.7627(2) 0.0191(12) Uani d U 1
C C8 0.9936(3) -0.6726(5) 0.7541(3) 0.0231(13) Uani d U 1
H H8A 1.0173 -0.7472 0.7698 0.028 Uiso calc R 1
C C9 1.0281(3) -0.6029(5) 0.7231(3) 0.0245(13) Uani d U 1
H H9 1.0764 -0.6276 0.7176 0.029 Uiso calc R 1
C C10 0.9913(3) -0.4955(5) 0.6999(3) 0.0279(13) Uani d U 1
H H10 1.0146 -0.4500 0.6767 0.033 Uiso calc R 1
C C11 0.8193(3) -0.6566(5) 0.8059(2) 0.0203(12) Uani d U 1
H H11 0.7932 -0.7040 0.8265 0.024 Uiso calc R 1
C C12 0.8832(3) -0.7011(5) 0.7939(2) 0.0204(12) Uani d U 1
H H12 0.9016 -0.7796 0.8068 0.024 Uiso calc R 1
C C13 0.6944(3) 0.5615(5) 0.5780(2) 0.0199(12) Uani d U 1
H H13 0.7202 0.5950 0.5532 0.024 Uiso calc R 1
C C14 0.6357(3) 0.6265(5) 0.5909(3) 0.0236(13) Uani d U 1
H H14 0.6230 0.7057 0.5765 0.028 Uiso calc R 1
C C15 0.5964(3) 0.5757(5) 0.6244(2) 0.0195(12) Uani d U 1
H H15 0.5544 0.6183 0.6318 0.023 Uiso calc R 1
C C16 0.6178(3) 0.4600(5) 0.6480(2) 0.0177(11) Uani d U 1
C C17 0.6787(3) 0.3997(5) 0.6358(2) 0.0160(11) Uani d U 1
C C18 0.7053(3) 0.2832(5) 0.6596(2) 0.0157(11) Uani d U 1
C C19 0.6669(3) 0.2311(5) 0.6960(2) 0.0184(12) Uani d U 1
C C20 0.6950(4) 0.1188(5) 0.7205(2) 0.0232(13) Uani d U 1
H H20 0.6711 0.0797 0.7451 0.028 Uiso calc R 1
C C21 0.7570(4) 0.0667(5) 0.7085(3) 0.0241(13) Uani d U 1
H H21 0.7774 -0.0088 0.7252 0.029 Uiso calc R 1
C C22 0.7908(3) 0.1250(5) 0.6712(3) 0.0222(13) Uani d U 1
H H22 0.8334 0.0862 0.6629 0.027 Uiso calc R 1
C C23 0.5787(3) 0.4028(5) 0.6839(3) 0.0230(13) Uani d U 1
H H23 0.5360 0.4424 0.6919 0.028 Uiso calc R 1
C C24 0.6025(3) 0.2932(5) 0.7063(3) 0.0242(13) Uani d U 1
H H24 0.5757 0.2562 0.7297 0.029 Uiso calc R 1
C C25 0.5260(4) -0.1128(5) 0.6531(3) 0.0241(13) Uani d U 1
H H25 0.5361 -0.1867 0.6738 0.029 Uiso calc R 1
C C26 0.4662(4) -0.0372(6) 0.6594(3) 0.0279(14) Uani d U 1
H H26 0.4375 -0.0590 0.6845 0.033 Uiso calc R 1
C C27 0.4500(4) 0.0676(6) 0.6291(3) 0.0253(13) Uani d U 1
H H27 0.4092 0.1192 0.6327 0.030 Uiso calc R 1
C C28 0.4930(3) 0.0998(5) 0.5926(2) 0.0159(11) Uani d U 1
C C29 0.5534(3) 0.0196(5) 0.5906(2) 0.0167(11) Uani d U 1
C C30 0.6009(3) 0.0513(5) 0.5555(2) 0.0165(11) Uani d U 1
C C31 0.5867(3) 0.1583(5) 0.5231(2) 0.0168(11) Uani d U 1
C C32 0.6346(3) 0.1823(5) 0.4885(3) 0.0216(12) Uani d U 1
H H32 0.6266 0.2540 0.4660 0.026 Uiso calc R 1
C C33 0.6924(4) 0.1025(5) 0.4871(3) 0.0259(13) Uani d U 1
H H33 0.7228 0.1168 0.4623 0.031 Uiso calc R 1
C C34 0.7069(3) 0.0009(5) 0.5219(2) 0.0249(12) Uani d U 1
H H34 0.7489 -0.0528 0.5225 0.030 Uiso calc R 1
C C35 0.4813(3) 0.2099(5) 0.5607(3) 0.0217(12) Uani d U 1
H H35 0.4414 0.2643 0.5632 0.026 Uiso calc R 1
C C36 0.5256(3) 0.2385(5) 0.5272(3) 0.0213(12) Uani d U 1
H H36 0.5163 0.3121 0.5062 0.026 Uiso calc R 1
C C37 0.9497(4) 0.1675(5) 0.6094(3) 0.0259(14) Uani d U 1
H H37 0.9091 0.2086 0.6193 0.031 Uiso calc R 1
C C38 1.0139(4) 0.2347(5) 0.6033(3) 0.0294(14) Uani d U 1
H H38 1.0162 0.3186 0.6094 0.035 Uiso calc R 1
C C39 1.0725(4) 0.1785(5) 0.5888(2) 0.0229(13) Uani d U 1
H H39 1.1170 0.2221 0.5857 0.027 Uiso calc R 1
C C40 1.0661(3) 0.0532(5) 0.5783(2) 0.0178(11) Uani d U 1
C C41 1.0003(3) -0.0065(5) 0.5862(2) 0.0181(11) Uani d U 1
C C42 0.9926(3) -0.1312(5) 0.5748(2) 0.0157(11) Uani d U 1
C C43 1.0464(3) -0.1926(5) 0.5551(2) 0.0159(11) Uani d U 1
C C44 1.0333(3) -0.3157(5) 0.5437(3) 0.0235(13) Uani d U 1
H H44 1.0697 -0.3600 0.5308 0.028 Uiso calc R 1
C C45 0.9689(3) -0.3721(5) 0.5510(3) 0.0226(13) Uani d U 1
H H45 0.9595 -0.4547 0.5423 0.027 Uiso calc R 1
C C46 0.9177(3) -0.3068(5) 0.5714(2) 0.0208(12) Uani d U 1
H H46 0.8729 -0.3446 0.5771 0.025 Uiso calc R 1
C C47 1.1219(3) -0.0107(5) 0.5591(2) 0.0228(12) Uani d U 1
H H47 1.1664 0.0301 0.5544 0.027 Uiso calc R 1
C C48 1.1123(3) -0.1299(5) 0.5474(2) 0.0202(12) Uani d U 1
H H48 1.1496 -0.1713 0.5341 0.024 Uiso calc R 1

loop_
_atom_site_aniso_label
_atom_site_aniso_U_11
_atom_site_aniso_U_22
_atom_site_aniso_U_33
_atom_site_aniso_U_12
_atom_site_aniso_U_13
_atom_site_aniso_U_23
Eu 0.01412(13) 0.01092(13) 0.01640(14) 0.00049(12) 0.00837(10) 0.00054(12)
Cl1 0.0229(8) 0.0307(8) 0.0211(8) 0.0023(6) 0.0076(6) 0.0054(6)
Cl2 0.0256(8) 0.0185(7) 0.0313(8) -0.0029(6) 0.0129(7) -0.0067(6)
Cl3 0.0386(9) 0.0185(7) 0.0253(8) -0.0038(6) 0.0198(7) -0.0039(6)
Cl4 0.0175(6) 0.0197(7) 0.0256(7) -0.0003(6) 0.0102(6) 0.0005(6)
Cl5 0.0251(8) 0.0322(8) 0.0371(9) -0.0019(6) 0.0207(7) -0.0003(7)
Cl6 0.0178(7) 0.0255(7) 0.0210(7) 0.0048(6) 0.0095(6) 0.0034(6)
Cl7 0.0165(7) 0.0196(7) 0.0231(7) 0.0023(5) 0.0101(6) 0.0040(6)
N1 0.021(3) 0.025(3) 0.022(3) 0.002(2) 0.013(2) 0.004(2)
N2 0.023(3) 0.021(2) 0.027(3) -0.003(2) 0.013(2) 0.004(2)
N3 0.012(2) 0.021(2) 0.015(2) -0.0033(19) 0.003(2) -0.0027(19)
N4 0.016(2) 0.022(2) 0.019(3) -0.0009(19) 0.011(2) 0.0000(19)
N5 0.022(3) 0.015(2) 0.020(3) -0.0031(19) 0.007(2) -0.0013(19)
N6 0.022(2) 0.013(2) 0.019(2) 0.0051(19) 0.008(2) 0.0028(19)
N7 0.027(3) 0.021(2) 0.025(3) 0.000(2) 0.016(2) -0.003(2)
N8 0.012(2) 0.023(2) 0.014(2) 0.0046(19) 0.004(2) 0.0005(19)
C1 0.026(3) 0.022(3) 0.041(4) 0.001(3) 0.015(3) -0.001(3)
C2 0.025(3) 0.038(4) 0.033(4) 0.002(3) 0.016(3) -0.010(3)
C3 0.023(3) 0.038(3) 0.021(3) -0.003(3) 0.014(3) -0.005(3)
C4 0.023(3) 0.021(3) 0.008(3) -0.003(2) -0.001(2) -0.001(2)
C5 0.014(2) 0.020(2) 0.006(2) 0.0038(19) -0.0038(18) 0.0067(19)
C6 0.020(3) 0.018(3) 0.017(3) -0.005(2) 0.003(2) -0.001(2)
C7 0.016(3) 0.023(3) 0.013(3) -0.001(2) -0.002(2) -0.002(2)
C8 0.018(3) 0.023(3) 0.023(3) 0.001(2) 0.002(2) -0.002(2)
C9 0.018(3) 0.031(3) 0.027(3) 0.003(2) 0.012(3) -0.003(3)
C10 0.028(3) 0.023(3) 0.038(4) 0.000(3) 0.018(3) 0.001(3)
C11 0.022(3) 0.022(3) 0.015(3) -0.009(2) 0.005(2) 0.004(2)
C12 0.026(3) 0.019(3) 0.012(3) 0.000(2) 0.002(2) 0.005(2)
C13 0.015(3) 0.023(3) 0.014(3) -0.004(2) -0.004(2) -0.001(2)
C14 0.016(3) 0.023(3) 0.027(3) 0.002(2) 0.001(3) 0.000(2)
C15 0.009(3) 0.022(3) 0.023(3) 0.001(2) 0.000(2) -0.008(2)
C16 0.011(3) 0.023(3) 0.015(3) -0.005(2) 0.001(2) -0.007(2)
C17 0.015(3) 0.018(3) 0.015(3) -0.004(2) 0.006(2) 0.000(2)
C18 0.015(3) 0.017(3) 0.015(3) -0.004(2) 0.005(2) -0.005(2)
C19 0.016(3) 0.023(3) 0.015(3) -0.006(2) 0.005(2) -0.005(2)
C20 0.034(4) 0.022(3) 0.015(3) -0.011(2) 0.011(3) -0.002(2)
C21 0.029(3) 0.021(3) 0.020(3) -0.002(2) 0.007(3) 0.004(2)
C22 0.019(3) 0.023(3) 0.026(3) -0.001(2) 0.010(3) -0.002(2)
C23 0.017(3) 0.032(3) 0.025(3) -0.003(2) 0.012(3) -0.009(3)
C24 0.020(3) 0.035(3) 0.021(3) -0.008(3) 0.011(3) -0.008(3)
C25 0.027(3) 0.026(3) 0.019(3) -0.005(2) 0.009(3) 0.000(2)
C26 0.028(3) 0.039(4) 0.021(3) 0.000(3) 0.013(3) 0.003(3)
C27 0.022(3) 0.034(3) 0.023(3) 0.003(3) 0.013(3) -0.004(3)
C28 0.013(3) 0.016(3) 0.017(3) -0.001(2) 0.004(2) -0.004(2)
C29 0.016(3) 0.016(3) 0.014(3) 0.002(2) 0.001(2) -0.002(2)
C30 0.017(3) 0.018(3) 0.015(3) 0.004(2) 0.006(2) 0.003(2)
C31 0.017(3) 0.015(3) 0.017(3) -0.002(2) 0.005(2) -0.001(2)
C32 0.026(3) 0.020(3) 0.021(3) -0.003(2) 0.011(3) 0.004(2)
C33 0.026(3) 0.033(3) 0.023(3) -0.002(3) 0.014(3) 0.003(3)
C34 0.025(3) 0.027(3) 0.025(3) 0.006(3) 0.012(2) 0.000(3)
C35 0.017(3) 0.021(3) 0.026(3) 0.005(2) 0.005(3) -0.002(2)
C36 0.021(3) 0.017(3) 0.023(3) 0.004(2) 0.004(3) 0.003(2)
C37 0.034(4) 0.024(3) 0.022(3) 0.005(3) 0.014(3) -0.002(3)
C38 0.043(4) 0.024(3) 0.028(4) -0.005(3) 0.020(3) -0.004(3)
C39 0.028(3) 0.024(3) 0.016(3) -0.007(2) 0.007(3) -0.001(2)
C40 0.020(3) 0.022(3) 0.008(3) -0.004(2) 0.002(2) 0.001(2)
C41 0.019(3) 0.021(3) 0.014(3) -0.001(2) 0.006(2) -0.004(2)
C42 0.013(3) 0.023(3) 0.010(3) -0.002(2) 0.003(2) -0.001(2)
C43 0.011(3) 0.027(3) 0.008(3) 0.005(2) 0.001(2) 0.004(2)
C44 0.020(3) 0.029(3) 0.022(3) 0.009(2) 0.008(3) 0.000(3)
C45 0.022(3) 0.018(3) 0.027(3) 0.002(2) 0.008(3) -0.003(2)
C46 0.015(3) 0.024(3) 0.021(3) -0.001(2) 0.005(2) 0.001(2)
C47 0.019(3) 0.029(3) 0.021(3) 0.001(3) 0.007(2) 0.004(3)
C48 0.015(3) 0.035(3) 0.014(3) 0.008(2) 0.009(2) 0.003(2)

loop_
_atom_type_symbol
_atom_type_description
_atom_type_scat_dispersion_real
_atom_type_scat_dispersion_imag
_atom_type_scat_source
C C 0.0033 0.0016 'International Tables Vol C Tables 4.2.6.8 and 6.1.1.4'
H H 0.0000 0.0000 'International Tables Vol C Tables 4.2.6.8 and 6.1.1.4'
N N 0.0061 0.0033 'International Tables Vol C Tables 4.2.6.8 and 6.1.1.4'
Eu Eu -0.1578 3.6682 'International Tables Vol C Tables 4.2.6.8 and 6.1.1.4'
Cl Cl 0.1484 0.1585 'International Tables Vol C Tables 4.2.6.8 and 6.1.1.4'

loop_
_geom_angle_atom_site_label_1
_geom_angle_atom_site_label_2
_geom_angle_atom_site_label_3
_geom_angle
Cl1 Eu Cl2 89.96(5)
Cl1 Eu Cl3 92.13(5)
Cl1 Eu Cl4 91.32(4)
Cl1 Eu Cl5 90.67(5)
Cl1 Eu Cl6 177.37(4)
Cl2 Eu Cl3 175.24(4)
Cl2 Eu Cl4 88.61(4)
Cl2 Eu Cl5 91.92(5)
Cl2 Eu Cl6 89.68(4)
Cl3 Eu Cl4 87.07(4)
Cl3 Eu Cl5 92.33(5)
Cl3 Eu Cl6 88.04(4)
Cl4 Eu Cl5 177.94(5)
Cl4 Eu Cl6 86.07(4)
Cl5 Eu Cl6 91.94(4)
H1 N1 C1 116(4)
H1 N1 C5 120(4)
C1 N1 C5 122.8(5)
C6 N2 C10 116.0(5)
H3 N3 C13 118(4)
H3 N3 C17 120(4)
C13 N3 C17 122.4(5)
C18 N4 C22 116.5(5)
C25 N5 C29 116.9(5)
H6 N6 C30 118(4)
H6 N6 C34 119(4)
C30 N6 C34 122.8(5)
C37 N7 C41 117.4(5)
H8 N8 C42 121(4)
H8 N8 C46 116(4)
C42 N8 C46 123.3(5)
N1 C1 H1A 120.0
N1 C1 C2 120.1(6)
H1A C1 C2 120.0
C1 C2 H2 120.4
C1 C2 C3 119.1(6)
H2 C2 C3 120.4
C2 C3 H3A 119.5
C2 C3 C4 120.9(6)
H3A C3 C4 119.5
C3 C4 C5 117.8(5)
C3 C4 C11 122.6(5)
C5 C4 C11 119.5(5)
N1 C5 C4 119.1(5)
N1 C5 C6 120.5(5)
C4 C5 C6 120.3(5)
N2 C6 C5 117.9(5)
N2 C6 C7 123.5(5)
C5 C6 C7 118.6(5)
C6 C7 C8 117.1(5)
C6 C7 C12 119.4(5)
C8 C7 C12 123.5(5)
C7 C8 H8A 120.2
C7 C8 C9 119.7(5)
H8A C8 C9 120.2
C8 C9 H9 120.6
C8 C9 C10 118.8(5)
H9 C9 C10 120.6
N2 C10 C9 124.6(5)
N2 C10 H10 117.7
C9 C10 H10 117.7
C4 C11 H11 120.0
C4 C11 C12 120.0(5)
H11 C11 C12 120.0
C7 C12 C11 122.0(5)
C7 C12 H12 119.0
C11 C12 H12 119.0
N3 C13 H13 120.0
N3 C13 C14 120.1(5)
H13 C13 C14 120.0
C13 C14 H14 120.2
C13 C14 C15 119.5(5)
H14 C14 C15 120.2
C14 C15 H15 119.9
C14 C15 C16 120.1(5)
H15 C15 C16 119.9
C15 C16 C17 118.5(5)
C15 C16 C23 122.3(5)
C17 C16 C23 119.1(5)
N3 C17 C16 119.2(5)
N3 C17 C18 119.2(5)
C16 C17 C18 121.6(5)
N4 C18 C17 118.4(5)
N4 C18 C19 123.9(5)
C17 C18 C19 117.6(5)
C18 C19 C20 117.2(5)
C18 C19 C24 119.7(5)
C20 C19 C24 123.1(5)
C19 C20 H20 120.5
C19 C20 C21 119.0(5)
H20 C20 C21 120.5
C20 C21 H21 120.1
C20 C21 C22 119.7(5)
H21 C21 C22 120.1
N4 C22 C21 123.7(5)
N4 C22 H22 118.1
C21 C22 H22 118.1
C16 C23 H23 120.0
C16 C23 C24 120.0(5)
H23 C23 C24 120.0
C19 C24 C23 121.8(5)
C19 C24 H24 119.1
C23 C24 H24 119.1
N5 C25 H25 118.2
N5 C25 C26 123.5(6)
H25 C25 C26 118.2
C25 C26 H26 120.5
C25 C26 C27 119.0(5)
H26 C26 C27 120.5
C26 C27 H27 119.9
C26 C27 C28 120.3(6)
H27 C27 C28 119.9
C27 C28 C29 116.4(5)
C27 C28 C35 123.7(5)
C29 C28 C35 119.8(5)
N5 C29 C28 123.9(5)
N5 C29 C30 117.9(5)
C28 C29 C30 118.2(5)
N6 C30 C29 119.6(5)
N6 C30 C31 119.5(5)
C29 C30 C31 120.9(5)
C30 C31 C32 117.7(5)
C30 C31 C36 119.2(5)
C32 C31 C36 123.1(5)
C31 C32 H32 120.0
C31 C32 C33 120.1(5)
H32 C32 C33 120.0
C32 C33 H33 119.9
C32 C33 C34 120.1(5)
H33 C33 C34 119.9
N6 C34 C33 119.6(5)
N6 C34 H34 120.2
C33 C34 H34 120.2
C28 C35 H35 119.1
C28 C35 C36 121.7(5)
H35 C35 C36 119.1
C31 C36 C35 120.2(5)
C31 C36 H36 119.9
C35 C36 H36 119.9
N7 C37 H37 118.2
N7 C37 C38 123.6(6)
H37 C37 C38 118.2
C37 C38 H38 120.3
C37 C38 C39 119.5(6)
H38 C38 C39 120.3
C38 C39 H39 120.5
C38 C39 C40 119.0(5)
H39 C39 C40 120.5
C39 C40 C41 117.4(5)
C39 C40 C47 122.3(5)
C41 C40 C47 120.3(5)
N7 C41 C40 123.1(5)
N7 C41 C42 119.1(5)
C40 C41 C42 117.8(5)
N8 C42 C41 119.3(5)
N8 C42 C43 119.0(5)
C41 C42 C43 121.7(5)
C42 C43 C44 117.9(5)
C42 C43 C48 119.3(5)
C44 C43 C48 122.8(5)
C43 C44 H44 119.5
C43 C44 C45 121.0(5)
H44 C44 C45 119.5
C44 C45 H45 120.7
C44 C45 C46 118.7(5)
H45 C45 C46 120.7
N8 C46 C45 120.2(5)
N8 C46 H46 119.9
C45 C46 H46 119.9
C40 C47 H47 119.6
C40 C47 C48 120.7(5)
H47 C47 C48 119.6
C43 C48 C47 120.2(5)
C43 C48 H48 119.9
C47 C48 H48 119.9

loop_
_geom_bond_atom_site_label_1
_geom_bond_atom_site_label_2
_geom_bond_distance
_geom_bond_publ_flag
Eu Cl1 2.6596(14) y
Eu Cl2 2.7092(14) y
Eu Cl3 2.6876(14) y
Eu Cl4 2.6753(13) y
Eu Cl5 2.6844(14) y
Eu Cl6 2.7731(14) y
N1 H1 0.87(2) ?
N1 C1 1.331(7) ?
N1 C5 1.351(7) ?
N2 C6 1.364(7) ?
N2 C10 1.325(7) ?
N3 H3 0.872(19) ?
N3 C13 1.328(7) ?
N3 C17 1.367(7) ?
N4 C18 1.360(7) ?
N4 C22 1.319(7) ?
N5 C25 1.321(7) ?
N5 C29 1.360(7) ?
N6 H6 0.863(19) ?
N6 C30 1.352(7) ?
N6 C34 1.333(7) ?
N7 C37 1.324(7) ?
N7 C41 1.363(7) ?
N8 H8 0.863(19) ?
N8 C42 1.351(7) ?
N8 C46 1.324(7) ?
C1 H1A 0.9500 ?
C1 C2 1.378(9) ?
C2 H2 0.9500 ?
C2 C3 1.372(9) ?
C3 H3A 0.9500 ?
C3 C4 1.394(8) ?
C4 C5 1.404(7) ?
C4 C11 1.432(8) ?
C5 C6 1.442(7) ?
C6 C7 1.408(8) ?
C7 C8 1.393(8) ?
C7 C12 1.425(8) ?
C8 H8A 0.9500 ?
C8 C9 1.366(8) ?
C9 H9 0.9500 ?
C9 C10 1.386(8) ?
C10 H10 0.9500 ?
C11 H11 0.9500 ?
C11 C12 1.355(8) ?
C12 H12 0.9500 ?
C13 H13 0.9500 ?
C13 C14 1.390(8) ?
C14 H14 0.9500 ?
C14 C15 1.362(8) ?
C15 H15 0.9500 ?
C15 C16 1.412(8) ?
C16 C17 1.387(7) ?
C16 C23 1.437(8) ?
C17 C18 1.434(7) ?
C18 C19 1.411(7) ?
C19 C20 1.403(8) ?
C19 C24 1.429(8) ?
C20 H20 0.9500 ?
C20 C21 1.358(8) ?
C21 H21 0.9500 ?
C21 C22 1.406(8) ?
C22 H22 0.9500 ?
C23 H23 0.9500 ?
C23 C24 1.346(8) ?
C24 H24 0.9500 ?
C25 H25 0.9500 ?
C25 C26 1.404(8) ?
C26 H26 0.9500 ?
C26 C27 1.357(8) ?
C27 H27 0.9500 ?
C27 C28 1.400(8) ?
C28 C29 1.408(7) ?
C28 C35 1.428(8) ?
C29 C30 1.434(7) ?
C30 C31 1.402(7) ?
C31 C32 1.412(8) ?
C31 C36 1.432(8) ?
C32 H32 0.9500 ?
C32 C33 1.365(8) ?
C33 H33 0.9500 ?
C33 C34 1.381(8) ?
C34 H34 0.9500 ?
C35 H35 0.9500 ?
C35 C36 1.349(8) ?
C36 H36 0.9500 ?
C37 H37 0.9500 ?
C37 C38 1.410(8) ?
C38 H38 0.9500 ?
C38 C39 1.359(8) ?
C39 H39 0.9500 ?
C39 C40 1.424(8) ?
C40 C41 1.411(7) ?
C40 C47 1.423(8) ?
C41 C42 1.420(8) ?
C42 C43 1.387(7) ?
C43 C44 1.409(8) ?
C43 C48 1.426(8) ?
C44 H44 0.9500 ?
C44 C45 1.364(8) ?
C45 H45 0.9500 ?
C45 C46 1.382(8) ?
C46 H46 0.9500 ?
C47 H47 0.9500 ?
C47 C48 1.363(8) ?
C48 H48 0.9500 ?

loop_
_geom_hbond_atom_site_label_D
_geom_hbond_atom_site_label_H
_geom_hbond_atom_site_label_A
_geom_hbond_distance_DH
_geom_hbond_distance_HA
_geom_hbond_distance_DA
_geom_hbond_angle_DHA
_geom_hbond_publ_flag
N1 H1 Cl7 0.87(2) 2.25(3) 3.052(5) 154(5) y
N3 H3 Cl6 0.872(19) 2.45(4) 3.166(5) 140(5) y
N6 H6 Cl7 0.863(19) 2.42(4) 3.125(5) 139(5) y
N8 H8 Cl7 0.863(19) 2.35(4) 3.095(5) 145(5) y

loop_
_geom_torsion_atom_site_label_1
_geom_torsion_atom_site_label_2
_geom_torsion_atom_site_label_3
_geom_torsion_atom_site_label_4
_geom_torsion
C5 N1 C1 C2 -1.0(9)
N1 C1 C2 C3 -1.5(9)
C1 C2 C3 C4 1.2(9)
C2 C3 C4 C5 1.5(8)
C2 C3 C4 C11 178.3(5)
C1 N1 C5 C4 3.7(8)
C1 N1 C5 C6 -174.1(5)
C3 C4 C5 N1 -3.8(8)
C3 C4 C5 C6 174.0(5)
C11 C4 C5 N1 179.3(5)
C11 C4 C5 C6 -2.9(8)
C10 N2 C6 C5 175.2(5)
C10 N2 C6 C7 -3.6(8)
N1 C5 C6 N2 -2.4(8)
N1 C5 C6 C7 176.4(5)
C4 C5 C6 N2 179.8(5)
C4 C5 C6 C7 -1.3(7)
N2 C6 C7 C8 5.3(8)
N2 C6 C7 C12 -176.7(5)
C5 C6 C7 C8 -173.4(5)
C5 C6 C7 C12 4.6(8)
C6 C7 C8 C9 -2.7(8)
C12 C7 C8 C9 179.4(5)
C7 C8 C9 C10 -1.2(9)
C6 N2 C10 C9 -0.7(9)
C8 C9 C10 N2 3.1(9)
C3 C4 C11 C12 -172.8(5)
C5 C4 C11 C12 4.0(8)
C4 C11 C12 C7 -0.7(8)
C6 C7 C12 C11 -3.6(8)
C8 C7 C12 C11 174.2(5)
C17 N3 C13 C14 0.7(8)
N3 C13 C14 C15 -2.9(8)
C13 C14 C15 C16 2.9(8)
C14 C15 C16 C17 -0.6(8)
C14 C15 C16 C23 179.5(5)
C13 N3 C17 C16 1.5(8)
C13 N3 C17 C18 -178.3(5)
C15 C16 C17 N3 -1.5(7)
C15 C16 C17 C18 178.3(5)
C23 C16 C17 N3 178.3(5)
C23 C16 C17 C18 -1.9(8)
C22 N4 C18 C17 178.2(5)
C22 N4 C18 C19 -0.4(8)
N3 C17 C18 N4 1.4(7)
N3 C17 C18 C19 -179.9(5)
C16 C17 C18 N4 -178.4(5)
C16 C17 C18 C19 0.3(8)
N4 C18 C19 C20 0.5(8)
N4 C18 C19 C24 -179.7(5)
C17 C18 C19 C20 -178.1(5)
C17 C18 C19 C24 1.7(8)
C18 C19 C20 C21 0.3(8)
C24 C19 C20 C21 -179.6(5)
C19 C20 C21 C22 -1.0(8)
C18 N4 C22 C21 -0.4(8)
C20 C21 C22 N4 1.1(9)
C15 C16 C23 C24 -178.7(5)
C17 C16 C23 C24 1.4(8)
C16 C23 C24 C19 0.6(9)
C18 C19 C24 C23 -2.2(8)
C20 C19 C24 C23 177.6(5)
C29 N5 C25 C26 0.0(8)
N5 C25 C26 C27 1.3(9)
C25 C26 C27 C28 -0.6(9)
C26 C27 C28 C29 -1.3(8)
C26 C27 C28 C35 -178.0(5)
C25 N5 C29 C28 -2.1(8)
C25 N5 C29 C30 178.4(5)
C27 C28 C29 N5 2.7(8)
C27 C28 C29 C30 -177.8(5)
C35 C28 C29 N5 179.6(5)
C35 C28 C29 C30 -0.9(8)
C34 N6 C30 C29 178.3(5)
C34 N6 C30 C31 -3.5(8)
N5 C29 C30 N6 -3.2(8)
N5 C29 C30 C31 178.5(5)
C28 C29 C30 N6 177.2(5)
C28 C29 C30 C31 -1.0(8)
N6 C30 C31 C32 3.2(8)
N6 C30 C31 C36 -176.0(5)
C29 C30 C31 C32 -178.6(5)
C29 C30 C31 C36 2.2(8)
C30 C31 C32 C33 0.0(8)
C36 C31 C32 C33 179.2(5)
C31 C32 C33 C34 -3.1(9)
C30 N6 C34 C33 0.4(8)
C32 C33 C34 N6 3.0(9)
C27 C28 C35 C36 178.3(6)
C29 C28 C35 C36 1.7(8)
C28 C35 C36 C31 -0.5(9)
C30 C31 C36 C35 -1.4(8)
C32 C31 C36 C35 179.4(5)
C41 N7 C37 C38 -2.0(9)
N7 C37 C38 C39 0.5(10)
C37 C38 C39 C40 1.9(9)
C38 C39 C40 C41 -2.7(8)
C38 C39 C40 C47 175.8(5)
C37 N7 C41 C40 1.1(8)
C37 N7 C41 C42 -176.7(5)
C39 C40 C41 N7 1.2(8)
C39 C40 C41 C42 179.0(5)
C47 C40 C41 N7 -177.2(5)
C47 C40 C41 C42 0.5(8)
C46 N8 C42 C41 177.7(5)
C46 N8 C42 C43 -1.6(8)
N7 C41 C42 N8 -3.1(8)
N7 C41 C42 C43 176.1(5)
C40 C41 C42 N8 179.0(5)
C40 C41 C42 C43 -1.7(8)
N8 C42 C43 C44 0.6(8)
N8 C42 C43 C48 -179.1(5)
C41 C42 C43 C44 -178.7(5)
C41 C42 C43 C48 1.7(8)
C42 C43 C44 C45 1.0(8)
C48 C43 C44 C45 -179.3(5)
C43 C44 C45 C46 -1.6(9)
C42 N8 C46 C45 1.0(8)
C44 C45 C46 N8 0.6(9)
C39 C40 C47 C48 -177.6(5)
C41 C40 C47 C48 0.8(8)
C40 C47 C48 C43 -0.8(8)
C42 C43 C48 C47 -0.4(8)
C44 C43 C48 C47 -180.0(5)
